data_2225040
loop_
_publ_author_name
'Shaw, Janet L.'
'Noll, Bruce C.'

_publ_section_title
;
 [Diphenyldi(pyrazol-1-yl)methane]dinitratocobalt(II)
;
_journal_coeditor_code JJ2017
_journal_issue 2
_journal_name_full 'Acta Crystallographica Section E'
_journal_page_first m140
_journal_paper_doi 10.1107/S1600536810000565
_journal_volume 66
_journal_year 2010
_chemical_formula_iupac '[Co (N O3)2 (C19 H16 N4)]'
_chemical_formula_moiety 'C19 H16 Co N6 O6'
_chemical_formula_sum 'C19 H16 Co N6 O6'
_chemical_formula_weight 483.31
_chemical_name_common Co(dpdpm)(NO3)~2~
_chemical_name_systematic
;
[Diphenyldi(pyrazol-1-yl)methane]dinitratocobalt(II)
;
_space_group_IT_number 14
_symmetry_cell_setting monoclinic
_symmetry_space_group_name_Hall '-P 2yn'
_symmetry_space_group_name_H-M 'P 1 21/n 1'
_atom_sites_solution_hydrogens geom
_atom_sites_solution_primary direct
_atom_sites_solution_secondary difmap
_cell_angle_alpha 90.00
_cell_angle_beta 103.383(4)
_cell_angle_gamma 90.00
_cell_formula_units_Z 4
_cell_length_a 8.5476(14)
_cell_length_b 14.8058(17)
_cell_length_c 16.818(3)
_cell_measurement_reflns_used 5780
_cell_measurement_temperature 200(2)
_cell_measurement_theta_max 24.651
_cell_measurement_theta_min 2.472
_cell_volume 2070.6(6)
_computing_cell_refinement '<i>APEX2</i> and <i>SAINT</i> (Bruker, 2008)'
_computing_data_collection '<i>APEX2</i> (Bruker, 2008)'
_computing_data_reduction '<i>SAINT</i> and <i>XPREP</i> (Bruker, 2008)'
_computing_molecular_graphics '<i>SHELXTL</i> (Sheldrick, 2008<i>b</i>)'
_computing_publication_material '<i>publCIF</i> (Westrip, 2010)'
_computing_structure_refinement '<i>SHELXL97</i> (Sheldrick, 2008<i>b</i>)'
_computing_structure_solution '<i>SHELXS97</i> (Sheldrick, 2008<i>b</i>)'
_diffrn_ambient_temperature 200(2)
_diffrn_measured_fraction_theta_full 0.998
_diffrn_measured_fraction_theta_max 0.998
_diffrn_measurement_device_type 'Bruker SMART X2S benchtop diffractometer'
_diffrn_measurement_method '\w scans'
_diffrn_radiation_monochromator 'doubly curved silicon crystal'
_diffrn_radiation_source 'microfocus sealed tube'
_diffrn_radiation_type MoK\a
_diffrn_radiation_wavelength 0.71073
_diffrn_reflns_av_R_equivalents 0.0348
_diffrn_reflns_av_sigmaI/netI 0.0345
_diffrn_reflns_limit_h_max 10
_diffrn_reflns_limit_h_min -10
_diffrn_reflns_limit_k_max 17
_diffrn_reflns_limit_k_min -13
_diffrn_reflns_limit_l_max 19
_diffrn_reflns_limit_l_min -19
_diffrn_reflns_number 13223
_diffrn_reflns_theta_full 25.06
_diffrn_reflns_theta_max 25.06
_diffrn_reflns_theta_min 1.86
_exptl_absorpt_coefficient_mu 0.879
_exptl_absorpt_correction_T_max 0.7784
_exptl_absorpt_correction_T_min 0.6676
_exptl_absorpt_correction_type multi-scan
_exptl_absorpt_process_details '(SADABS; Sheldrick, 2008a)'
_exptl_crystal_colour red
_exptl_crystal_density_diffrn 1.550
_exptl_crystal_density_method 'not measured'
_exptl_crystal_description block
_exptl_crystal_F_000 988
_exptl_crystal_size_max 0.50
_exptl_crystal_size_mid 0.30
_exptl_crystal_size_min 0.30
_refine_diff_density_max 0.423
_refine_diff_density_min -0.451
_refine_ls_extinction_method none
_refine_ls_goodness_of_fit_ref 0.959
_refine_ls_hydrogen_treatment constr
_refine_ls_matrix_type full
_refine_ls_number_parameters 289
_refine_ls_number_reflns 3666
_refine_ls_number_restraints 0
_refine_ls_restrained_S_all 0.959
_refine_ls_R_factor_all 0.0479
_refine_ls_R_factor_gt 0.0348
_refine_ls_shift/su_max 0.001
_refine_ls_shift/su_mean 0.000
_refine_ls_structure_factor_coef Fsqd
_refine_ls_weighting_details 'calc w=1/[\s^2^(Fo^2^)+(0.0648P)^2^+0.2696P] where P=(Fo^2^+2Fc^2^)/3'
_refine_ls_weighting_scheme calc
_refine_ls_wR_factor_gt 0.1021
_refine_ls_wR_factor_ref 0.1179
_reflns_number_gt 3042
_reflns_number_total 3666
_reflns_threshold_expression I>2sigma(I)
_cod_data_source_file jj2017.cif
_cod_data_source_block I
_cod_original_cell_volume 2070.6(5)
_cod_original_sg_symbol_H-M 'P 21/n'
_cod_database_code 2225040
_cod_database_fobs_code 2225040

loop_
_symmetry_equiv_pos_as_xyz
'x, y, z'
'-x+1/2, y+1/2, -z+1/2'
'-x, -y, -z'
'x-1/2, -y-1/2, z-1/2'

loop_
_atom_site_type_symbol
_atom_site_label
_atom_site_fract_x
_atom_site_fract_y
_atom_site_fract_z
_atom_site_U_iso_or_equiv
_atom_site_adp_type
_atom_site_calc_flag
_atom_site_refinement_flags
_atom_site_occupancy
_atom_site_disorder_assembly
_atom_site_disorder_group
Co Co1 1.03355(4) 0.17196(2) 0.34055(2) 0.02457(16) Uani d . 1 . .
N N1 0.7926(2) 0.22829(13) 0.18460(12) 0.0213(5) Uani d . 1 . .
N N2 0.9396(3) 0.24461(14) 0.23606(13) 0.0235(5) Uani d . 1 . .
N N3 0.6768(2) 0.14506(15) 0.28100(13) 0.0237(5) Uani d . 1 . .
N N4 0.8088(2) 0.13421(15) 0.34433(13) 0.0265(5) Uani d . 1 . .
C C1 1.0006(3) 0.31437(17) 0.20321(17) 0.0291(6) Uani d . 1 . .
H H1 1.0991 0.3413 0.2258 0.035 Uiso calc R 1 . .
C C2 0.8968(4) 0.34157(18) 0.13031(18) 0.0318(6) Uani d . 1 . .
H H2 0.9123 0.3885 0.0961 0.038 Uiso calc R 1 . .
C C3 0.7677(3) 0.28493(17) 0.11973(16) 0.0278(6) Uani d . 1 . .
H H3 0.6786 0.2852 0.0758 0.033 Uiso calc R 1 . .
C C4 0.7511(3) 0.1164(2) 0.40996(17) 0.0337(7) Uani d . 1 . .
H H4 0.8141 0.1070 0.4623 0.040 Uiso calc R 1 . .
C C5 0.5849(4) 0.1140(2) 0.38961(18) 0.0393(7) Uani d . 1 . .
H H5 0.5170 0.1029 0.4244 0.047 Uiso calc R 1 . .
C C6 0.5413(3) 0.1313(2) 0.30753(17) 0.0311(6) Uani d . 1 . .
H H6 0.4368 0.1331 0.2757 0.037 Uiso calc R 1 . .
C C7 0.6991(3) 0.14624(17) 0.19537(15) 0.0220(5) Uani d . 1 . .
C C8 0.5318(3) 0.15306(17) 0.13787(15) 0.0229(6) Uani d . 1 . .
C C9 0.4379(3) 0.22968(18) 0.14071(17) 0.0292(6) Uani d . 1 . .
H H9 0.4780 0.2764 0.1766 0.035 Uiso calc R 1 . .
C C10 0.2851(3) 0.23643(19) 0.09023(16) 0.0316(6) Uani d . 1 . .
H H10 0.2225 0.2874 0.0923 0.038 Uiso calc R 1 . .
C C11 0.2264(3) 0.16684(19) 0.03673(18) 0.0325(7) Uani d . 1 . .
H H11 0.1240 0.1710 0.0027 0.039 Uiso calc R 1 . .
C C12 0.3187(3) 0.0916(2) 0.03361(17) 0.0329(6) Uani d . 1 . .
H H12 0.2783 0.0450 -0.0023 0.039 Uiso calc R 1 . .
C C13 0.4716(3) 0.08490(18) 0.08371(16) 0.0267(6) Uani d . 1 . .
H H13 0.5339 0.0341 0.0808 0.032 Uiso calc R 1 . .
C C14 0.7942(3) 0.06191(17) 0.18337(15) 0.0212(5) Uani d . 1 . .
C C15 0.7524(3) -0.02053(18) 0.21221(17) 0.0288(6) Uani d . 1 . .
H H15 0.6694 -0.0235 0.2394 0.035 Uiso calc R 1 . .
C C16 0.8343(3) -0.09812(19) 0.20048(18) 0.0356(7) Uani d . 1 . .
H H16 0.8047 -0.1533 0.2190 0.043 Uiso calc R 1 . .
C C17 0.9592(3) -0.0945(2) 0.16159(16) 0.0314(7) Uani d . 1 . .
H H17 1.0155 -0.1466 0.1550 0.038 Uiso calc R 1 . .
C C18 1.0000(3) -0.01311(18) 0.13258(16) 0.0291(6) Uani d . 1 . .
H H18 1.0840 -0.0105 0.1061 0.035 Uiso calc R 1 . .
C C19 0.9174(3) 0.06503(17) 0.14234(15) 0.0248(6) Uani d . 1 . .
H H19 0.9445 0.1195 0.1214 0.030 Uiso calc R 1 . .
N N5 1.2003(3) 0.03089(17) 0.38553(19) 0.0432(7) Uani d . 1 . .
O O1 1.1748(2) 0.06871(14) 0.31497(13) 0.0377(5) Uani d . 1 . .
O O2 1.1390(3) 0.07016(16) 0.43733(14) 0.0486(6) Uani d . 1 . .
O O3 1.2805(3) -0.03780(16) 0.4002(2) 0.0696(8) Uani d . 1 . .
N N6 1.1981(3) 0.29851(17) 0.42180(14) 0.0350(6) Uani d . 1 . .
O O4 1.0646(2) 0.26855(14) 0.43302(12) 0.0370(5) Uani d . 1 . .
O O5 1.2473(2) 0.26008(14) 0.36490(13) 0.0382(5) Uani d . 1 . .
O O6 1.2721(3) 0.35837(17) 0.46355(14) 0.0579(7) Uani d . 1 . .

loop_
_atom_site_aniso_label
_atom_site_aniso_U_11
_atom_site_aniso_U_22
_atom_site_aniso_U_33
_atom_site_aniso_U_12
_atom_site_aniso_U_13
_atom_site_aniso_U_23
Co1 0.0188(2) 0.0290(3) 0.0254(2) -0.00224(13) 0.00403(16) -0.00001(14)
N1 0.0205(11) 0.0212(11) 0.0222(11) -0.0004(8) 0.0047(9) -0.0017(8)
N2 0.0210(11) 0.0229(11) 0.0272(11) -0.0030(9) 0.0067(9) -0.0025(9)
N3 0.0207(11) 0.0298(11) 0.0210(11) -0.0023(9) 0.0058(9) -0.0030(9)
N4 0.0220(11) 0.0344(12) 0.0223(11) -0.0030(10) 0.0032(9) -0.0003(9)
C1 0.0282(15) 0.0282(14) 0.0326(15) -0.0059(11) 0.0102(12) -0.0035(11)
C2 0.0368(16) 0.0267(14) 0.0337(16) -0.0023(12) 0.0123(13) 0.0057(12)
C3 0.0329(15) 0.0267(14) 0.0240(14) 0.0036(11) 0.0072(12) 0.0009(11)
C4 0.0313(15) 0.0478(18) 0.0224(14) -0.0073(13) 0.0076(12) -0.0004(12)
C5 0.0329(16) 0.059(2) 0.0305(16) -0.0096(15) 0.0170(13) -0.0008(14)
C6 0.0218(14) 0.0407(16) 0.0330(15) -0.0029(12) 0.0109(12) -0.0035(13)
C7 0.0207(13) 0.0245(13) 0.0209(13) -0.0034(10) 0.0048(10) -0.0021(10)
C8 0.0206(13) 0.0260(13) 0.0228(13) 0.0004(10) 0.0065(11) 0.0006(10)
C9 0.0270(14) 0.0292(15) 0.0316(15) 0.0006(11) 0.0070(12) -0.0032(11)
C10 0.0240(14) 0.0357(15) 0.0358(16) 0.0083(12) 0.0081(12) 0.0009(12)
C11 0.0221(14) 0.0448(18) 0.0289(15) -0.0013(12) 0.0025(12) 0.0013(12)
C12 0.0291(15) 0.0357(16) 0.0319(15) -0.0050(12) 0.0029(12) -0.0092(12)
C13 0.0264(14) 0.0253(13) 0.0280(14) 0.0016(11) 0.0054(11) -0.0025(11)
C14 0.0193(12) 0.0233(13) 0.0206(12) 0.0001(10) 0.0035(10) -0.0017(10)
C15 0.0274(14) 0.0293(15) 0.0311(15) 0.0018(11) 0.0100(12) 0.0050(11)
C16 0.0411(17) 0.0235(14) 0.0426(17) 0.0040(12) 0.0106(14) 0.0090(12)
C17 0.0324(15) 0.0278(15) 0.0314(15) 0.0090(11) 0.0022(13) -0.0019(11)
C18 0.0241(13) 0.0350(15) 0.0291(14) 0.0019(11) 0.0082(12) -0.0069(12)
C19 0.0257(13) 0.0238(13) 0.0247(13) -0.0027(11) 0.0055(11) -0.0012(10)
N5 0.0272(13) 0.0356(14) 0.0631(19) -0.0012(11) 0.0030(13) 0.0115(13)
O1 0.0304(11) 0.0371(11) 0.0450(12) 0.0022(9) 0.0073(9) -0.0004(10)
O2 0.0457(13) 0.0550(14) 0.0452(13) 0.0062(11) 0.0108(11) 0.0152(11)
O3 0.0546(16) 0.0409(14) 0.112(2) 0.0174(12) 0.0161(16) 0.0256(14)
N6 0.0356(14) 0.0373(14) 0.0293(13) -0.0105(11) 0.0020(11) -0.0006(11)
O4 0.0335(11) 0.0477(12) 0.0304(11) -0.0102(9) 0.0087(9) -0.0085(9)
O5 0.0325(11) 0.0439(12) 0.0383(12) -0.0100(9) 0.0081(9) -0.0036(9)
O6 0.0704(17) 0.0561(14) 0.0429(13) -0.0357(13) 0.0045(12) -0.0139(11)

loop_
_atom_type_symbol
_atom_type_description
_atom_type_scat_dispersion_real
_atom_type_scat_dispersion_imag
_atom_type_scat_source
C C 0.0033 0.0016 'International Tables Vol C Tables 4.2.6.8 and 6.1.1.4'
H H 0.0000 0.0000 'International Tables Vol C Tables 4.2.6.8 and 6.1.1.4'
N N 0.0061 0.0033 'International Tables Vol C Tables 4.2.6.8 and 6.1.1.4'
O O 0.0106 0.0060 'International Tables Vol C Tables 4.2.6.8 and 6.1.1.4'
Co Co 0.3494 0.9721 'International Tables Vol C Tables 4.2.6.8 and 6.1.1.4'

loop_
_geom_angle_atom_site_label_1
_geom_angle_atom_site_label_2
_geom_angle_atom_site_label_3
_geom_angle_site_symmetry_1
_geom_angle_site_symmetry_3
_geom_angle
_geom_angle_publ_flag
N4 Co1 O1 . . 114.25(9) ?
N4 Co1 N2 . . 89.17(9) ?
O1 Co1 N2 . . 110.01(8) ?
N4 Co1 O4 . . 97.15(8) ?
O1 Co1 O4 . . 133.44(8) ?
N2 Co1 O4 . . 103.62(8) ?
N4 Co1 O5 . . 155.92(9) ?
O1 Co1 O5 . . 88.71(8) ?
N2 Co1 O5 . . 89.55(8) ?
O4 Co1 O5 . . 59.90(8) ?
N4 Co1 O2 . . 90.96(9) ?
O1 Co1 O2 . . 59.74(9) ?
N2 Co1 O2 . . 168.60(9) ?
O4 Co1 O2 . . 87.67(9) ?
O5 Co1 O2 . . 94.93(8) ?
C3 N1 N2 . . 110.5(2) ?
C3 N1 C7 . . 128.0(2) ?
N2 N1 C7 . . 120.40(19) ?
C1 N2 N1 . . 105.3(2) ?
C1 N2 Co1 . . 130.24(18) ?
N1 N2 Co1 . . 124.46(15) ?
C6 N3 N4 . . 109.9(2) ?
C6 N3 C7 . . 129.1(2) ?
N4 N3 C7 . . 119.0(2) ?
C4 N4 N3 . . 105.7(2) ?
C4 N4 Co1 . . 128.17(18) ?
N3 N4 Co1 . . 124.22(16) ?
N2 C1 C2 . . 110.9(2) ?
N2 C1 H1 . . 124.5 ?
C2 C1 H1 . . 124.5 ?
C3 C2 C1 . . 105.5(2) ?
C3 C2 H2 . . 127.2 ?
C1 C2 H2 . . 127.2 ?
N1 C3 C2 . . 107.7(2) ?
N1 C3 H3 . . 126.1 ?
C2 C3 H3 . . 126.1 ?
N4 C4 C5 . . 110.8(2) ?
N4 C4 H4 . . 124.6 ?
C5 C4 H4 . . 124.6 ?
C6 C5 C4 . . 105.6(3) ?
C6 C5 H5 . . 127.2 ?
C4 C5 H5 . . 127.2 ?
N3 C6 C5 . . 107.9(2) ?
N3 C6 H6 . . 126.0 ?
C5 C6 H6 . . 126.0 ?
N1 C7 N3 . . 108.57(19) ?
N1 C7 C14 . . 109.52(19) ?
N3 C7 C14 . . 107.9(2) ?
N1 C7 C8 . . 108.6(2) ?
N3 C7 C8 . . 107.4(2) ?
C14 C7 C8 . . 114.7(2) ?
C13 C8 C9 . . 119.2(2) ?
C13 C8 C7 . . 121.4(2) ?
C9 C8 C7 . . 119.4(2) ?
C10 C9 C8 . . 120.3(2) ?
C10 C9 H9 . . 119.8 ?
C8 C9 H9 . . 119.8 ?
C11 C10 C9 . . 119.5(3) ?
C11 C10 H10 . . 120.2 ?
C9 C10 H10 . . 120.2 ?
C12 C11 C10 . . 120.3(3) ?
C12 C11 H11 . . 119.9 ?
C10 C11 H11 . . 119.9 ?
C11 C12 C13 . . 120.3(3) ?
C11 C12 H12 . . 119.8 ?
C13 C12 H12 . . 119.8 ?
C8 C13 C12 . . 120.3(2) ?
C8 C13 H13 . . 119.8 ?
C12 C13 H13 . . 119.8 ?
C19 C14 C15 . . 119.3(2) ?
C19 C14 C7 . . 121.8(2) ?
C15 C14 C7 . . 118.9(2) ?
C16 C15 C14 . . 120.0(2) ?
C16 C15 H15 . . 120.0 ?
C14 C15 H15 . . 120.0 ?
C17 C16 C15 . . 120.6(3) ?
C17 C16 H16 . . 119.7 ?
C15 C16 H16 . . 119.7 ?
C18 C17 C16 . . 119.4(2) ?
C18 C17 H17 . . 120.3 ?
C16 C17 H17 . . 120.3 ?
C17 C18 C19 . . 120.8(2) ?
C17 C18 H18 . . 119.6 ?
C19 C18 H18 . . 119.6 ?
C18 C19 C14 . . 119.9(2) ?
C18 C19 H19 . . 120.1 ?
C14 C19 H19 . . 120.1 ?
O3 N5 O2 . . 123.3(3) ?
O3 N5 O1 . . 121.2(3) ?
O2 N5 O1 . . 115.4(2) ?
N5 O1 Co1 . . 96.51(17) ?
N5 O2 Co1 . . 88.28(16) ?
O6 N6 O5 . . 123.1(3) ?
O6 N6 O4 . . 122.1(3) ?
O5 N6 O4 . . 114.8(2) ?
N6 O4 Co1 . . 95.26(15) ?
N6 O5 Co1 . . 90.03(15) ?

loop_
_geom_bond_atom_site_label_1
_geom_bond_atom_site_label_2
_geom_bond_site_symmetry_2
_geom_bond_distance
_geom_bond_publ_flag
Co1 N4 . 2.015(2) ?
Co1 O1 . 2.054(2) ?
Co1 N2 . 2.058(2) ?
Co1 O4 . 2.0841(19) ?
Co1 O5 . 2.205(2) ?
Co1 O2 . 2.248(2) ?
N1 C3 . 1.353(3) ?
N1 N2 . 1.372(3) ?
N1 C7 . 1.488(3) ?
N2 C1 . 1.333(3) ?
N3 C6 . 1.350(3) ?
N3 N4 . 1.370(3) ?
N3 C7 . 1.496(3) ?
N4 C4 . 1.335(3) ?
C1 C2 . 1.396(4) ?
C1 H1 . 0.9300 ?
C2 C3 . 1.364(4) ?
C2 H2 . 0.9300 ?
C3 H3 . 0.9300 ?
C4 C5 . 1.382(4) ?
C4 H4 . 0.9300 ?
C5 C6 . 1.368(4) ?
C5 H5 . 0.9300 ?
C6 H6 . 0.9300 ?
C7 C14 . 1.528(3) ?
C7 C8 . 1.533(3) ?
C8 C13 . 1.377(4) ?
C8 C9 . 1.397(4) ?
C9 C10 . 1.387(4) ?
C9 H9 . 0.9300 ?
C10 C11 . 1.383(4) ?
C10 H10 . 0.9300 ?
C11 C12 . 1.372(4) ?
C11 H11 . 0.9300 ?
C12 C13 . 1.385(4) ?
C12 H12 . 0.9300 ?
C13 H13 . 0.9300 ?
C14 C19 . 1.387(3) ?
C14 C15 . 1.390(4) ?
C15 C16 . 1.383(4) ?
C15 H15 . 0.9300 ?
C16 C17 . 1.376(4) ?
C16 H16 . 0.9300 ?
C17 C18 . 1.375(4) ?
C17 H17 . 0.9300 ?
C18 C19 . 1.385(4) ?
C18 H18 . 0.9300 ?
C19 H19 . 0.9300 ?
N5 O3 . 1.219(3) ?
N5 O2 . 1.258(4) ?
N5 O1 . 1.284(3) ?
N6 O6 . 1.214(3) ?
N6 O5 . 1.266(3) ?
N6 O4 . 1.278(3) ?

loop_
_geom_hbond_atom_site_label_D
_geom_hbond_atom_site_label_H
_geom_hbond_atom_site_label_A
_geom_hbond_site_symmetry_A
_geom_hbond_distance_DH
_geom_hbond_distance_HA
_geom_hbond_distance_DA
_geom_hbond_angle_DHA
C17 H17 O5 2_745 0.93 2.54 3.413(3) 156.8
C10 H10 O3 2_655 0.93 2.59 3.399(4) 145.5
C3 H3 O4 4_565 0.93 2.50 3.313(3) 145.7
C19 H19 N1 . 0.93 2.46 2.799(3) 101.7

loop_
_geom_torsion_atom_site_label_1
_geom_torsion_atom_site_label_2
_geom_torsion_atom_site_label_3
_geom_torsion_atom_site_label_4
_geom_torsion_site_symmetry_1
_geom_torsion_site_symmetry_2
_geom_torsion_site_symmetry_3
_geom_torsion_site_symmetry_4
_geom_torsion
_geom_torsion_publ_flag
C3 N1 N2 C1 . . . . 2.5(3) ?
C7 N1 N2 C1 . . . . 171.1(2) ?
C3 N1 N2 Co1 . . . . -177.56(16) ?
C7 N1 N2 Co1 . . . . -8.9(3) ?
N4 Co1 N2 C1 . . . . 157.3(2) ?
O1 Co1 N2 C1 . . . . -87.1(2) ?
O4 Co1 N2 C1 . . . . 60.2(2) ?
O5 Co1 N2 C1 . . . . 1.4(2) ?
O2 Co1 N2 C1 . . . . -111.9(4) ?
N4 Co1 N2 N1 . . . . -22.63(19) ?
O1 Co1 N2 N1 . . . . 92.95(19) ?
O4 Co1 N2 N1 . . . . -119.78(18) ?
O5 Co1 N2 N1 . . . . -178.58(19) ?
O2 Co1 N2 N1 . . . . 68.1(5) ?
C6 N3 N4 C4 . . . . -1.9(3) ?
C7 N3 N4 C4 . . . . -167.1(2) ?
C6 N3 N4 Co1 . . . . -167.12(19) ?
C7 N3 N4 Co1 . . . . 27.7(3) ?
O1 Co1 N4 C4 . . . . 99.7(3) ?
N2 Co1 N4 C4 . . . . -148.7(3) ?
O4 Co1 N4 C4 . . . . -45.1(3) ?
O5 Co1 N4 C4 . . . . -61.7(3) ?
O2 Co1 N4 C4 . . . . 42.7(3) ?
O1 Co1 N4 N3 . . . . -98.5(2) ?
N2 Co1 N4 N3 . . . . 13.1(2) ?
O4 Co1 N4 N3 . . . . 116.75(19) ?
O5 Co1 N4 N3 . . . . 100.1(3) ?
O2 Co1 N4 N3 . . . . -155.5(2) ?
N1 N2 C1 C2 . . . . -1.5(3) ?
Co1 N2 C1 C2 . . . . 178.50(18) ?
N2 C1 C2 C3 . . . . 0.1(3) ?
N2 N1 C3 C2 . . . . -2.5(3) ?
C7 N1 C3 C2 . . . . -170.1(2) ?
C1 C2 C3 N1 . . . . 1.4(3) ?
N3 N4 C4 C5 . . . . 1.1(3) ?
Co1 N4 C4 C5 . . . . 165.6(2) ?
N4 C4 C5 C6 . . . . 0.0(4) ?
N4 N3 C6 C5 . . . . 1.9(3) ?
C7 N3 C6 C5 . . . . 165.2(3) ?
C4 C5 C6 N3 . . . . -1.1(3) ?
C3 N1 C7 N3 . . . . -138.1(2) ?
N2 N1 C7 N3 . . . . 55.4(3) ?
C3 N1 C7 C14 . . . . 104.3(3) ?
N2 N1 C7 C14 . . . . -62.2(3) ?
C3 N1 C7 C8 . . . . -21.6(3) ?
N2 N1 C7 C8 . . . . 171.9(2) ?
C6 N3 C7 N1 . . . . 131.7(3) ?
N4 N3 C7 N1 . . . . -66.4(3) ?
C6 N3 C7 C14 . . . . -109.7(3) ?
N4 N3 C7 C14 . . . . 52.3(3) ?
C6 N3 C7 C8 . . . . 14.4(4) ?
N4 N3 C7 C8 . . . . 176.4(2) ?
N1 C7 C8 C13 . . . . 126.5(2) ?
N3 C7 C8 C13 . . . . -116.3(3) ?
C14 C7 C8 C13 . . . . 3.7(4) ?
N1 C7 C8 C9 . . . . -53.9(3) ?
N3 C7 C8 C9 . . . . 63.3(3) ?
C14 C7 C8 C9 . . . . -176.7(2) ?
C13 C8 C9 C10 . . . . 0.8(4) ?
C7 C8 C9 C10 . . . . -178.8(2) ?
C8 C9 C10 C11 . . . . -0.3(4) ?
C9 C10 C11 C12 . . . . 0.0(4) ?
C10 C11 C12 C13 . . . . -0.3(4) ?
C9 C8 C13 C12 . . . . -1.0(4) ?
C7 C8 C13 C12 . . . . 178.6(2) ?
C11 C12 C13 C8 . . . . 0.8(4) ?
N1 C7 C14 C19 . . . . -19.7(3) ?
N3 C7 C14 C19 . . . . -137.7(2) ?
C8 C7 C14 C19 . . . . 102.6(3) ?
N1 C7 C14 C15 . . . . 162.4(2) ?
N3 C7 C14 C15 . . . . 44.4(3) ?
C8 C7 C14 C15 . . . . -75.3(3) ?
C19 C14 C15 C16 . . . . 0.5(4) ?
C7 C14 C15 C16 . . . . 178.6(2) ?
C14 C15 C16 C17 . . . . 1.1(4) ?
C15 C16 C17 C18 . . . . -1.5(4) ?
C16 C17 C18 C19 . . . . 0.3(4) ?
C17 C18 C19 C14 . . . . 1.4(4) ?
C15 C14 C19 C18 . . . . -1.8(4) ?
C7 C14 C19 C18 . . . . -179.7(2) ?
O3 N5 O1 Co1 . . . . 178.8(2) ?
O2 N5 O1 Co1 . . . . -2.1(3) ?
N4 Co1 O1 N5 . . . . -74.82(17) ?
N2 Co1 O1 N5 . . . . -173.28(15) ?
O4 Co1 O1 N5 . . . . 53.1(2) ?
O5 Co1 O1 N5 . . . . 97.67(16) ?
O2 Co1 O1 N5 . . . . 1.20(15) ?
O3 N5 O2 Co1 . . . . -179.0(3) ?
O1 N5 O2 Co1 . . . . 1.9(2) ?
N4 Co1 O2 N5 . . . . 116.54(17) ?
O1 Co1 O2 N5 . . . . -1.22(15) ?
N2 Co1 O2 N5 . . . . 26.0(5) ?
O4 Co1 O2 N5 . . . . -146.35(17) ?
O5 Co1 O2 N5 . . . . -86.83(17) ?
O6 N6 O4 Co1 . . . . -178.9(3) ?
O5 N6 O4 Co1 . . . . 0.1(2) ?
N4 Co1 O4 N6 . . . . -172.34(16) ?
O1 Co1 O4 N6 . . . . 54.13(19) ?
N2 Co1 O4 N6 . . . . -81.46(17) ?
O5 Co1 O4 N6 . . . . -0.08(14) ?
O2 Co1 O4 N6 . . . . 96.98(16) ?
O6 N6 O5 Co1 . . . . 178.9(3) ?
O4 N6 O5 Co1 . . . . -0.1(2) ?
N4 Co1 O5 N6 . . . . 19.2(3) ?
O1 Co1 O5 N6 . . . . -143.82(16) ?
N2 Co1 O5 N6 . . . . 106.16(16) ?
O4 Co1 O5 N6 . . . . 0.08(14) ?
O2 Co1 O5 N6 . . . . -84.34(16) ?
